data_4025697
loop_
_publ_author_name
'Lensey L. Hill'
'Jason L. Crowell'
'Strudwick L. Tutwiler'
'Nicholas L. Massie'
'C. Corey Hines'
'Scott T. Griffin'
'Robin D. Rogers'
'Kevin H. Shaughnessy'
'Gabriela A. Grasa'
'Carin C. C. Johansson Seechurn'
'Hongbo Li'
'Thomas J. Colacot'
'Joe Chou'
'Christopher J. Woltermann'

_publ_section_title
;
 Synthesis and X-ray Structure Determination of Highly Active Pd(II),
 Pd(I), and Pd(0) Complexes of Di(tert-butyl)neopentylphosphine (DTBNpP)
 in the Arylation of Amines and Ketones
;
_journal_name_full 'Journal of Organic Chemistry'
_journal_page_first 6477
_journal_page_last 6488
_journal_paper_doi 10.1021/jo101187q
_journal_volume 75
_journal_year 2010
_chemical_formula_sum 'C16 H34 Cl P Pd'
_chemical_formula_weight 399.25
_chemical_name_systematic
; 
 ? 
;
_space_group_IT_number 19
_symmetry_cell_setting orthorhombic
_symmetry_space_group_name_Hall 'P 2ac 2ab'
_symmetry_space_group_name_H-M 'P 21 21 21'
_atom_sites_solution_hydrogens geom
_atom_sites_solution_primary direct
_atom_sites_solution_secondary difmap
_audit_creation_method SHELXL-97
_cell_angle_alpha 90.00
_cell_angle_beta 90.00
_cell_angle_gamma 90.00
_cell_formula_units_Z 4
_cell_length_a 8.9219(5)
_cell_length_b 13.8729(8)
_cell_length_c 15.1814(9)
_cell_measurement_reflns_used 7581
_cell_measurement_temperature 173(2)
_cell_measurement_theta_max 28.28
_cell_measurement_theta_min 2.65
_cell_volume 1879.04(19)
_computing_cell_refinement 'Bruker SMART'
_computing_data_collection 'Bruker SMART'
_computing_data_reduction 'Bruker SAINT'
_computing_molecular_graphics 'Bruker SHELXTL'
_computing_publication_material 'Bruker SHELXTL'
_computing_structure_refinement 'SHELXL-97 (Sheldrick, 1997)'
_computing_structure_solution 'SHELXS-97 (Sheldrick, 1990)'
_diffrn_ambient_temperature 173(2)
_diffrn_measured_fraction_theta_full 1.000
_diffrn_measured_fraction_theta_max 0.976
_diffrn_measurement_device_type 'CCD area detector'
_diffrn_measurement_method 'phi and omega scans'
_diffrn_radiation_monochromator graphite
_diffrn_radiation_source 'fine-focus sealed tube'
_diffrn_radiation_type MoK\a
_diffrn_radiation_wavelength 0.71073
_diffrn_reflns_av_R_equivalents 0.0305
_diffrn_reflns_av_sigmaI/netI 0.0360
_diffrn_reflns_limit_h_max 10
_diffrn_reflns_limit_h_min -11
_diffrn_reflns_limit_k_max 13
_diffrn_reflns_limit_k_min -18
_diffrn_reflns_limit_l_max 20
_diffrn_reflns_limit_l_min -20
_diffrn_reflns_number 13195
_diffrn_reflns_theta_full 25.30
_diffrn_reflns_theta_max 28.29
_diffrn_reflns_theta_min 1.99
_exptl_absorpt_coefficient_mu 1.203
_exptl_absorpt_correction_T_max 0.9313
_exptl_absorpt_correction_T_min 0.8216
_exptl_absorpt_correction_type multi-scan
_exptl_absorpt_process_details '(SADABS; Sheldrick, 2002)'
_exptl_crystal_colour yellow
_exptl_crystal_density_diffrn 1.411
_exptl_crystal_density_method 'not measured'
_exptl_crystal_description fragment
_exptl_crystal_F_000 832
_exptl_crystal_size_max 0.17
_exptl_crystal_size_mid 0.09
_exptl_crystal_size_min 0.06
_refine_diff_density_max 0.392
_refine_diff_density_min -0.351
_refine_diff_density_rms 0.061
_refine_ls_abs_structure_details 'Flack H D (1983), Acta Cryst. A39, 876-881'
_refine_ls_abs_structure_Flack 0.01(2)
_refine_ls_extinction_method none
_refine_ls_goodness_of_fit_ref 1.020
_refine_ls_hydrogen_treatment refall
_refine_ls_matrix_type full
_refine_ls_number_parameters 308
_refine_ls_number_reflns 4441
_refine_ls_number_restraints 0
_refine_ls_restrained_S_all 1.020
_refine_ls_R_factor_all 0.0307
_refine_ls_R_factor_gt 0.0242
_refine_ls_shift/su_max 0.001
_refine_ls_shift/su_mean 0.000
_refine_ls_structure_factor_coef Fsqd
_refine_ls_weighting_details 'calc w=1/[\s^2^(Fo^2^)+(0.0174P)^2^+0.0000P] where P=(Fo^2^+2Fc^2^)/3'
_refine_ls_weighting_scheme calc
_refine_ls_wR_factor_gt 0.0434
_refine_ls_wR_factor_ref 0.0449
_reflns_number_gt 4025
_reflns_number_total 4441
_reflns_threshold_expression >2sigma(I)
_cod_data_source_file jo101187q_si_004.cif
_cod_data_source_block c1
_cod_depositor_comments
;
The following automatic conversions were performed:

'_symmetry_cell_setting' value 'Orthorhombic' changed to
'orthorhombic' according to the built-in table from CIF Core
dictionary named 'cif_core.dic' version 2.4.1 from 2010-06-29.

Automatic conversion script
Id: cif_fix_values 1646 2011-03-28 12:23:43Z adriana 
;
_cod_database_code 4025697

loop_
_symmetry_equiv_pos_as_xyz
'x, y, z'
'-x+1/2, -y, z+1/2'
'-x, y+1/2, -z+1/2'
'x+1/2, -y+1/2, -z'

loop_
_atom_site_label
_atom_site_type_symbol
_atom_site_fract_x
_atom_site_fract_y
_atom_site_fract_z
_atom_site_U_iso_or_equiv
_atom_site_adp_type
_atom_site_occupancy
_atom_site_symmetry_multiplicity
_atom_site_calc_flag
_atom_site_refinement_flags
_atom_site_disorder_assembly
_atom_site_disorder_group
Pd1 Pd 0.463829(17) 0.990491(11) 0.745473(11) 0.02219(5) Uani 1 1 d . . .
Cl1 Cl 0.38253(8) 0.86302(5) 0.83868(4) 0.03659(16) Uani 1 1 d . . .
P1 P 0.30024(6) 0.98294(5) 0.62486(3) 0.01987(12) Uani 1 1 d . . .
C1 C 0.2532(3) 1.1017(2) 0.57492(16) 0.0253(6) Uani 1 1 d . . .
H1A H 0.195(3) 1.088(2) 0.5185(19) 0.041(8) Uiso 1 1 d . . .
H1B H 0.353(3) 1.1238(17) 0.5564(14) 0.013(6) Uiso 1 1 d . . .
C2 C 0.1764(3) 1.18789(18) 0.62224(17) 0.0256(6) Uani 1 1 d . . .
C3 C 0.2352(4) 1.2040(2) 0.71518(17) 0.0319(7) Uani 1 1 d . . .
H3A H 0.215(3) 1.147(2) 0.7555(19) 0.041(7) Uiso 1 1 d . . .
H3B H 0.177(3) 1.2596(17) 0.7467(18) 0.039(7) Uiso 1 1 d . . .
H3C H 0.345(3) 1.2182(18) 0.7191(16) 0.025(7) Uiso 1 1 d . . .
C4 C 0.2195(4) 1.2769(2) 0.5670(2) 0.0393(7) Uani 1 1 d . . .
H4A H 0.315(4) 1.286(2) 0.572(2) 0.052(11) Uiso 1 1 d . . .
H4B H 0.169(3) 1.334(2) 0.5922(19) 0.049(9) Uiso 1 1 d . . .
H4C H 0.188(3) 1.265(2) 0.508(2) 0.042(9) Uiso 1 1 d . . .
C5 C 0.0061(3) 1.1825(3) 0.6215(2) 0.0416(8) Uani 1 1 d . . .
H5A H -0.042(3) 1.243(2) 0.6412(19) 0.039(8) Uiso 1 1 d . . .
H5B H -0.032(3) 1.169(2) 0.5660(19) 0.035(8) Uiso 1 1 d . . .
H5C H -0.026(4) 1.136(2) 0.658(2) 0.054(10) Uiso 1 1 d . . .
C6 C 0.1191(3) 0.91564(18) 0.64593(16) 0.0270(5) Uani 1 1 d . . .
C7 C 0.0590(3) 0.9511(2) 0.7351(2) 0.0337(6) Uani 1 1 d . . .
H7A H 0.127(3) 0.937(2) 0.7799(18) 0.043(9) Uiso 1 1 d . . .
H7B H 0.041(3) 1.017(2) 0.737(2) 0.045(8) Uiso 1 1 d . . .
H7C H -0.035(3) 0.917(2) 0.741(2) 0.053(8) Uiso 1 1 d . . .
C8 C 0.0001(4) 0.9303(3) 0.5747(2) 0.0407(8) Uani 1 1 d . . .
H8A H -0.083(4) 0.894(2) 0.592(2) 0.056(10) Uiso 1 1 d . . .
H8B H -0.020(3) 0.989(2) 0.5679(16) 0.030(7) Uiso 1 1 d . . .
H8C H 0.028(3) 0.903(2) 0.518(2) 0.044(9) Uiso 1 1 d . . .
C9 C 0.1513(4) 0.8069(2) 0.6562(2) 0.0351(7) Uani 1 1 d . . .
H9A H 0.223(3) 0.791(2) 0.7061(19) 0.032(8) Uiso 1 1 d . . .
H9B H 0.059(4) 0.777(2) 0.6704(19) 0.038(8) Uiso 1 1 d . . .
H9C H 0.185(3) 0.7804(18) 0.6045(18) 0.020(7) Uiso 1 1 d . . .
C10 C 0.4040(3) 0.92324(19) 0.53015(16) 0.0294(6) Uani 1 1 d . . .
C11 C 0.5163(4) 0.9939(2) 0.48987(19) 0.0409(7) Uani 1 1 d . . .
H11A H 0.472(3) 1.037(2) 0.459(2) 0.045(10) Uiso 1 1 d . . .
H11B H 0.582(3) 1.0196(19) 0.5307(15) 0.026(7) Uiso 1 1 d . . .
H11C H 0.580(3) 0.958(2) 0.4510(17) 0.035(8) Uiso 1 1 d . . .
C12 C 0.4945(4) 0.8384(2) 0.5678(2) 0.0400(8) Uani 1 1 d . . .
H12A H 0.555(3) 0.811(2) 0.520(2) 0.049(9) Uiso 1 1 d . . .
H12B H 0.561(3) 0.861(2) 0.6107(19) 0.039(8) Uiso 1 1 d . . .
H12C H 0.435(4) 0.787(3) 0.583(2) 0.059(11) Uiso 1 1 d . . .
C13 C 0.3041(5) 0.8878(3) 0.45430(19) 0.0412(8) Uani 1 1 d . . .
H13A H 0.241(3) 0.834(2) 0.4718(19) 0.040(8) Uiso 1 1 d . . .
H13B H 0.371(3) 0.859(2) 0.4104(19) 0.043(8) Uiso 1 1 d . . .
H13C H 0.246(3) 0.932(2) 0.4345(19) 0.037(9) Uiso 1 1 d . . .
C14 C 0.6508(3) 1.0217(3) 0.8354(2) 0.0439(8) Uani 1 1 d . . .
H14A H 0.633(3) 1.020(2) 0.8965(16) 0.032(7) Uiso 1 1 d . . .
H14B H 0.708(3) 0.972(2) 0.8100(19) 0.045(9) Uiso 1 1 d . . .
C15 C 0.6157(4) 1.1013(3) 0.7872(3) 0.0500(9) Uani 1 1 d . . .
H15A H 0.569(4) 1.158(3) 0.815(2) 0.068(12) Uiso 1 1 d . . .
C16 C 0.6113(4) 1.0972(3) 0.6955(2) 0.0420(8) Uani 1 1 d . . .
H16A H 0.589(3) 1.147(2) 0.6657(19) 0.037(9) Uiso 1 1 d . . .
H16B H 0.681(4) 1.057(3) 0.680(2) 0.069(13) Uiso 1 1 d . . .

loop_
_atom_site_aniso_label
_atom_site_aniso_U_11
_atom_site_aniso_U_22
_atom_site_aniso_U_33
_atom_site_aniso_U_23
_atom_site_aniso_U_13
_atom_site_aniso_U_12
Pd1 0.02119(8) 0.02263(8) 0.02276(8) -0.00150(10) -0.00123(7) 0.00117(7)
Cl1 0.0443(4) 0.0364(4) 0.0291(3) 0.0094(3) -0.0007(3) 0.0008(3)
P1 0.0221(3) 0.0197(3) 0.0178(3) 0.0001(2) 0.0023(2) -0.0006(3)
C1 0.0295(15) 0.0249(15) 0.0215(12) 0.0032(11) -0.0004(11) 0.0002(12)
C2 0.0284(15) 0.0233(13) 0.0250(14) 0.0007(10) -0.0037(11) 0.0058(11)
C3 0.0363(18) 0.0302(15) 0.0292(14) -0.0027(11) 0.0019(12) 0.0064(13)
C4 0.051(2) 0.0298(16) 0.0377(17) 0.0033(13) -0.0033(15) 0.0085(15)
C5 0.0341(19) 0.0387(18) 0.052(2) -0.0004(16) -0.0054(14) 0.0098(14)
C6 0.0230(13) 0.0274(14) 0.0304(13) 0.0011(11) -0.0010(11) -0.0054(11)
C7 0.0247(15) 0.0365(15) 0.0398(17) 0.0038(13) 0.0071(12) -0.0023(11)
C8 0.0332(19) 0.0371(19) 0.052(2) -0.0016(15) -0.0143(13) -0.0061(14)
C9 0.041(2) 0.0284(16) 0.0356(18) -0.0011(13) 0.0059(15) -0.0099(13)
C10 0.0369(15) 0.0278(14) 0.0234(13) 0.0004(11) 0.0094(11) 0.0026(12)
C11 0.0465(18) 0.0414(18) 0.0350(14) 0.0013(15) 0.0196(13) -0.0021(17)
C12 0.047(2) 0.0351(17) 0.0381(16) -0.0044(13) 0.0082(14) 0.0165(14)
C13 0.063(2) 0.0391(19) 0.0215(15) -0.0053(14) 0.0028(14) 0.0013(19)
C14 0.0307(16) 0.060(2) 0.0409(16) -0.0063(17) -0.0125(12) 0.0010(16)
C15 0.036(2) 0.047(2) 0.067(2) -0.0128(18) -0.0095(17) -0.0160(18)
C16 0.0302(18) 0.032(2) 0.063(2) 0.0069(17) -0.0016(17) -0.0043(17)

loop_
_atom_type_symbol
_atom_type_description
_atom_type_scat_dispersion_real
_atom_type_scat_dispersion_imag
_atom_type_scat_source
C C 0.0033 0.0016 'International Tables Vol C Tables 4.2.6.8 and 6.1.1.4'
H H 0.0000 0.0000 'International Tables Vol C Tables 4.2.6.8 and 6.1.1.4'
P P 0.1023 0.0942 'International Tables Vol C Tables 4.2.6.8 and 6.1.1.4'
Cl Cl 0.1484 0.1585 'International Tables Vol C Tables 4.2.6.8 and 6.1.1.4'
Pd Pd -0.9988 1.0072 'International Tables Vol C Tables 4.2.6.8 and 6.1.1.4'

loop_
_geom_angle_atom_site_label_1
_geom_angle_atom_site_label_2
_geom_angle_atom_site_label_3
_geom_angle
_geom_angle_site_symmetry_1
_geom_angle_site_symmetry_3
_geom_angle_publ_flag
C16 Pd1 C15 38.15(13) . . ?
C16 Pd1 C14 67.30(14) . . ?
C15 Pd1 C14 36.50(14) . . ?
C16 Pd1 P1 97.93(10) . . ?
C15 Pd1 P1 131.01(11) . . ?
C14 Pd1 P1 165.09(9) . . ?
C16 Pd1 Cl1 157.09(10) . . ?
C15 Pd1 Cl1 123.36(11) . . ?
C14 Pd1 Cl1 90.48(10) . . ?
P1 Pd1 Cl1 103.98(2) . . ?
C1 P1 C6 108.25(12) . . ?
C1 P1 C10 100.80(11) . . ?
C6 P1 C10 109.18(12) . . ?
C1 P1 Pd1 114.76(9) . . ?
C6 P1 Pd1 114.93(8) . . ?
C10 P1 Pd1 107.90(9) . . ?
C2 C1 P1 126.29(17) . . ?
C3 C2 C5 111.0(2) . . ?
C3 C2 C4 107.5(2) . . ?
C5 C2 C4 106.6(2) . . ?
C3 C2 C1 112.9(2) . . ?
C5 C2 C1 113.5(2) . . ?
C4 C2 C1 104.8(2) . . ?
C8 C6 C7 109.7(2) . . ?
C8 C6 C9 109.3(2) . . ?
C7 C6 C9 106.8(2) . . ?
C8 C6 P1 114.1(2) . . ?
C7 C6 P1 106.80(18) . . ?
C9 C6 P1 109.9(2) . . ?
C11 C10 C13 106.6(2) . . ?
C11 C10 C12 107.1(3) . . ?
C13 C10 C12 109.8(3) . . ?
C11 C10 P1 110.02(19) . . ?
C13 C10 P1 115.1(2) . . ?
C12 C10 P1 107.98(18) . . ?
C15 C14 Pd1 69.60(18) . . ?
C14 C15 C16 120.7(4) . . ?
C14 C15 Pd1 73.9(2) . . ?
C16 C15 Pd1 70.0(2) . . ?
C15 C16 Pd1 71.8(2) . . ?

loop_
_geom_bond_atom_site_label_1
_geom_bond_atom_site_label_2
_geom_bond_distance
_geom_bond_site_symmetry_2
_geom_bond_publ_flag
Pd1 C16 2.121(4) . ?
Pd1 C15 2.145(3) . ?
Pd1 C14 2.198(3) . ?
Pd1 P1 2.3439(6) . ?
Pd1 Cl1 2.3781(7) . ?
P1 C1 1.862(3) . ?
P1 C6 1.893(3) . ?
P1 C10 1.900(2) . ?
C1 C2 1.554(4) . ?
C2 C3 1.522(4) . ?
C2 C5 1.522(4) . ?
C2 C4 1.542(4) . ?
C6 C8 1.529(4) . ?
C6 C7 1.537(4) . ?
C6 C9 1.544(4) . ?
C10 C11 1.530(4) . ?
C10 C13 1.537(4) . ?
C10 C12 1.538(4) . ?
C14 C15 1.361(5) . ?
C15 C16 1.394(5) . ?

loop_
_geom_torsion_atom_site_label_1
_geom_torsion_atom_site_label_2
_geom_torsion_atom_site_label_3
_geom_torsion_atom_site_label_4
_geom_torsion
_geom_torsion_site_symmetry_1
_geom_torsion_site_symmetry_2
_geom_torsion_site_symmetry_3
_geom_torsion_site_symmetry_4
_geom_torsion_publ_flag
Pd1 P1 C1 C2 -59.8(3) . . . . ?
